data_7058939
loop_
_publ_author_name
'Stierstorfer, Joerg'
'Wurzenberger, Maximilian Hans Horst'
'Lommel, Marcus'
'Gruhne, Michael S.'
'Szimhardt, Norbert'
'Bissinger, Benjamin'

_publ_section_title
;
 Synthesis and Comparison of Copper(II) Complexes with various
 N-Aminotetrazole Ligands Involving Trinitrophenol Anions
;
_journal_name_full 'New Journal of Chemistry'
_journal_paper_doi 10.1039/C9NJ03937F
_journal_year 2019
_chemical_formula_moiety 'C16 H14 Cu N16 O14'
_chemical_formula_sum 'C16 H14 Cu N16 O14'
_chemical_formula_weight 717.97
_chemical_name_common 'di(2-amino-5-methyltetrazolyl) dipicrato copper(II)'
_chemical_name_systematic
;
di(2-amino-5-methyltetrazolyl) dipicrato copper(II)
;
_space_group_IT_number 2
_space_group_name_Hall '-P 1'
_space_group_name_H-M_alt 'P -1'
_symmetry_cell_setting triclinic
_symmetry_Int_Tables_number 2
_symmetry_space_group_name_Hall '-P 1'
_symmetry_space_group_name_H-M 'P -1'
_atom_sites_solution_hydrogens mixed
_audit_creation_date 2018-06-27
_audit_creation_method SHELXL-2013
_audit_update_record
;
2019-08-26 deposited with the CCDC.    2019-10-28 downloaded from the CCDC.
;
_cell_angle_alpha 73.445(7)
_cell_angle_beta 81.065(6)
_cell_angle_gamma 77.470(7)
_cell_formula_units_Z 2
_cell_length_a 7.7928(6)
_cell_length_b 11.1366(9)
_cell_length_c 15.8638(12)
_cell_measurement_reflns_used 2295
_cell_measurement_temperature 143(2)
_cell_measurement_theta_max 30.1010
_cell_measurement_theta_min 4.2770
_cell_volume 1281.80(18)
_computing_cell_refinement 'CrysAlisPro 1.171.38.46 (Rigaku OD, 2015)'
_computing_data_collection 'CrysAlisPro 1.171.38.46 (Rigaku OD, 2015)'
_computing_data_reduction 'CrysAlisPro 1.171.38.46 (Rigaku OD, 2015)'
_computing_molecular_graphics 'Diamond 2.1c, Crystal Impact GbR'
_computing_publication_material 'enCIFer 1.5.1 (CCDC 2014)'
_computing_structure_refinement 'SHELXL-2018/3 (Sheldrick, 2018)'
_computing_structure_solution SIR-92
_diffrn_ambient_temperature 143(2)
_diffrn_detector 'CCD plate'
_diffrn_detector_area_resol_mean 15.9809
_diffrn_detector_type Sapphire3
_diffrn_measured_fraction_theta_full 0.995
_diffrn_measured_fraction_theta_max 0.995
_diffrn_measurement_details
;
List of Runs (angles in degrees, time in seconds):

  # Type    Start    End  Width  t~exp~   \w     \q     \k     \f   Frames
#--------------------------------------------------------------------------
  1  \w    -89.00  -5.00   0.80   33.00    --  -28.70 -60.00  48.00  105
  2  \w   -101.00 -33.80   0.80   33.00    --  -28.70-179.00  60.00   84
  3  \w   -104.00   3.20   0.80   33.00    --  -28.70 -19.00-120.00  134
  4  \w     28.00  68.00   0.80   33.00    --   29.79 -99.00  90.00   50
  5  \w    -18.00  70.00   0.80   33.00    --   29.79 -99.00-120.00  110
  6  \w     -2.00 101.20   0.80   33.00    --   29.79  77.00   0.00  129
;
_diffrn_measurement_device 'four-circle diffractometer'
_diffrn_measurement_device_type 'Xcalibur, Sapphire3'
_diffrn_measurement_method '\w scans'
_diffrn_orient_matrix_UB_11 0.0073055000
_diffrn_orient_matrix_UB_12 0.0522316000
_diffrn_orient_matrix_UB_13 0.0155618000
_diffrn_orient_matrix_UB_21 -0.0607170000
_diffrn_orient_matrix_UB_22 0.0407869000
_diffrn_orient_matrix_UB_23 -0.0294628000
_diffrn_orient_matrix_UB_31 -0.0710036000
_diffrn_orient_matrix_UB_32 -0.0132374000
_diffrn_orient_matrix_UB_33 0.0329778000
_diffrn_radiation_monochromator graphite
_diffrn_radiation_probe x-ray
_diffrn_radiation_type MoK\a
_diffrn_radiation_wavelength 0.71073
_diffrn_reflns_av_R_equivalents 0.0400
_diffrn_reflns_av_sigmaI/netI 0.0881
_diffrn_reflns_av_unetI/netI 0.0638
_diffrn_reflns_Laue_measured_fraction_full 0.995
_diffrn_reflns_Laue_measured_fraction_max 0.995
_diffrn_reflns_limit_h_max 9
_diffrn_reflns_limit_h_min -9
_diffrn_reflns_limit_k_max 10
_diffrn_reflns_limit_k_min -13
_diffrn_reflns_limit_l_max 18
_diffrn_reflns_limit_l_min -19
_diffrn_reflns_number 10367
_diffrn_reflns_point_group_measured_fraction_full 0.995
_diffrn_reflns_point_group_measured_fraction_max 0.995
_diffrn_reflns_theta_full 25.242
_diffrn_reflns_theta_max 25.998
_diffrn_reflns_theta_min 4.109
_diffrn_source 'fine-focus sealed X-ray tube'
_exptl_absorpt_coefficient_mu 0.958
_exptl_absorpt_correction_T_max 1.00000
_exptl_absorpt_correction_T_min 0.79147
_exptl_absorpt_correction_type multi-scan
_exptl_absorpt_process_details
;
CrysAlisPro 1.171.38.46 (Rigaku Oxford Diffraction, 2015)
Empirical absorption correction using spherical harmonics,
 implemented in SCALE3 ABSPACK scaling algorithm.
;
_exptl_crystal_colour green
_exptl_crystal_density_diffrn 1.860
_exptl_crystal_description block
_exptl_crystal_F_000 726
_exptl_crystal_size_max 0.224
_exptl_crystal_size_mid 0.132
_exptl_crystal_size_min 0.083
_refine_diff_density_max 0.375
_refine_diff_density_min -0.595
_refine_diff_density_rms 0.079
_refine_ls_extinction_method none
_refine_ls_goodness_of_fit_ref 1.043
_refine_ls_hydrogen_treatment mixed
_refine_ls_matrix_type full
_refine_ls_number_parameters 442
_refine_ls_number_reflns 5012
_refine_ls_number_restraints 0
_refine_ls_restrained_S_all 1.043
_refine_ls_R_factor_all 0.0631
_refine_ls_R_factor_gt 0.0434
_refine_ls_shift/su_max 0.000
_refine_ls_shift/su_mean 0.000
_refine_ls_structure_factor_coef Fsqd
_refine_ls_weighting_details 'w=1/[\s^2^(Fo^2^)+(0.0422P)^2^+0.2350P] where P=(Fo^2^+2Fc^2^)/3'
_refine_ls_weighting_scheme calc
_refine_ls_wR_factor_gt 0.0949
_refine_ls_wR_factor_ref 0.1063
_reflns_Friedel_coverage 0.000
_reflns_number_gt 3881
_reflns_number_total 5012
_reflns_threshold_expression 'I > 2\s(I)'
_cod_data_source_file c9nj03937f2.cif
_cod_data_source_block nx241
_cod_database_code 7058939
_shelx_space_group_comment
;
The symmetry employed for this shelxl refinement is uniquely defined
by the following loop, which should always be used as a source of
symmetry information in preference to the above space-group names.
They are only intended as comments.
;
_shelx_estimated_absorpt_t_min 0.814
_shelx_estimated_absorpt_t_max 0.925
_shelxl_version_number 2013-4

loop_
_space_group_symop_operation_xyz
'x, y, z'
'-x, -y, -z'

loop_
_atom_site_label
_atom_site_type_symbol
_atom_site_fract_x
_atom_site_fract_y
_atom_site_fract_z
_atom_site_U_iso_or_equiv
_atom_site_adp_type
_atom_site_occupancy
_atom_site_site_symmetry_order
_atom_site_calc_flag
_atom_site_refinement_flags_posn
_atom_site_refinement_flags_adp
Cu1 Cu 0.35679(4) 0.01151(3) 0.25972(2) 0.01909(12) Uani 1 1 d . .
O1 O 0.5006(2) -0.15326(19) 0.25931(13) 0.0201(5) Uani 1 1 d . .
O2 O 0.4280(3) -0.0532(2) 0.40550(14) 0.0237(5) Uani 1 1 d . .
O3 O 0.4039(3) -0.1916(2) 0.53059(15) 0.0328(6) Uani 1 1 d . .
O4 O 0.5791(3) -0.3142(2) 0.15244(15) 0.0302(5) Uani 1 1 d . .
O5 O 0.8548(3) -0.3960(2) 0.17033(15) 0.0333(6) Uani 1 1 d . .
O6 O 0.8830(3) -0.6784(2) 0.47176(16) 0.0371(6) Uani 1 1 d . .
O7 O 0.7979(4) -0.5876(3) 0.57813(18) 0.0545(8) Uani 1 1 d . .
O8 O 0.2121(2) 0.17742(19) 0.25470(13) 0.0193(5) Uani 1 1 d . .
O9 O 0.2595(3) 0.0706(2) 0.11116(15) 0.0281(5) Uani 1 1 d . .
O10 O 0.0873(3) 0.1995(2) 0.01554(15) 0.0316(6) Uani 1 1 d . .
O11 O 0.2837(3) 0.6078(2) -0.09618(16) 0.0402(6) Uani 1 1 d . .
O12 O 0.3332(3) 0.7013(2) -0.00164(17) 0.0385(6) Uani 1 1 d . .
O13 O 0.4265(3) 0.4343(2) 0.29976(16) 0.0332(6) Uani 1 1 d . .
O14 O 0.2023(3) 0.3414(2) 0.35387(15) 0.0353(6) Uani 1 1 d . .
N1 N 0.8474(3) 0.1243(2) 0.19272(17) 0.0227(6) Uani 1 1 d . .
N2 N 0.7613(3) 0.1736(2) 0.25720(17) 0.0192(6) Uani 1 1 d . .
N3 N 0.5992(3) 0.1569(2) 0.27945(17) 0.0222(6) Uani 1 1 d . .
N4 N 0.5741(3) 0.0899(2) 0.22570(17) 0.0206(6) Uani 1 1 d . .
N5 N 0.8337(4) 0.2470(3) 0.2945(2) 0.0230(6) Uani 1 1 d . .
N6 N -0.0769(3) -0.1759(2) 0.34359(18) 0.0245(6) Uani 1 1 d . .
N7 N -0.0787(3) -0.1064(2) 0.39915(17) 0.0213(6) Uani 1 1 d . .
N8 N 0.0495(3) -0.0414(2) 0.38357(17) 0.0209(6) Uani 1 1 d . .
N9 N 0.1434(3) -0.0696(2) 0.31133(17) 0.0197(6) Uani 1 1 d . .
N10 N -0.2070(4) -0.1094(3) 0.4714(2) 0.0260(6) Uani 1 1 d . .
N11 N 0.4533(3) -0.1648(2) 0.45137(18) 0.0219(6) Uani 1 1 d . .
N12 N 0.7035(3) -0.3551(2) 0.19852(17) 0.0224(6) Uani 1 1 d . .
N13 N 0.8101(4) -0.5869(3) 0.5004(2) 0.0297(7) Uani 1 1 d . .
N14 N 0.1828(3) 0.1788(3) 0.07396(17) 0.0233(6) Uani 1 1 d . .
N15 N 0.3031(3) 0.3877(2) 0.29173(18) 0.0245(6) Uani 1 1 d . .
N16 N 0.2953(3) 0.6115(3) -0.0205(2) 0.0299(7) Uani 1 1 d . .
C1 C 0.7257(4) 0.0717(3) 0.1730(2) 0.0223(7) Uani 1 1 d . .
C2 C 0.7521(4) 0.0039(3) 0.1030(2) 0.0294(8) Uani 1 1 d . .
H2A H 0.8555 0.0256 0.0622 0.044 Uiso 1 1 calc R U
H2B H 0.6473 0.0293 0.0705 0.044 Uiso 1 1 calc R U
H2C H 0.7710 -0.0882 0.1298 0.044 Uiso 1 1 calc R U
C3 C 0.0666(4) -0.1520(3) 0.2887(2) 0.0228(7) Uani 1 1 d . .
C4 C 0.1355(4) -0.2108(3) 0.2146(2) 0.0317(8) Uani 1 1 d . .
H4A H 0.0575 -0.2673 0.2115 0.047 Uiso 1 1 calc R U
H4B H 0.2545 -0.2601 0.2241 0.047 Uiso 1 1 calc R U
H4C H 0.1400 -0.1438 0.1591 0.047 Uiso 1 1 calc R U
C5 C 0.5655(4) -0.2497(3) 0.3179(2) 0.0184(6) Uani 1 1 d . .
C6 C 0.5481(4) -0.2656(3) 0.4120(2) 0.0195(7) Uani 1 1 d . .
C7 C 0.6272(4) -0.3741(3) 0.4703(2) 0.0231(7) Uani 1 1 d . .
H7 H 0.6114 -0.3809 0.5320 0.028 Uiso 1 1 calc R U
C8 C 0.7285(4) -0.4720(3) 0.4384(2) 0.0229(7) Uani 1 1 d . .
C9 C 0.7553(4) -0.4649(3) 0.3489(2) 0.0222(7) Uani 1 1 d . .
H9 H 0.8291 -0.5319 0.3273 0.027 Uiso 1 1 calc R U
C10 C 0.6720(4) -0.3585(3) 0.2924(2) 0.0197(7) Uani 1 1 d . .
C11 C 0.2328(4) 0.2772(3) 0.1896(2) 0.0197(7) Uani 1 1 d . .
C12 C 0.2148(4) 0.2878(3) 0.1000(2) 0.0202(7) Uani 1 1 d . .
C13 C 0.2257(4) 0.3966(3) 0.0321(2) 0.0229(7) Uani 1 1 d . .
H13 H 0.2036 0.4010 -0.0261 0.027 Uiso 1 1 calc R U
C14 C 0.2696(4) 0.4983(3) 0.0515(2) 0.0223(7) Uani 1 1 d . .
C15 C 0.2973(4) 0.4955(3) 0.1360(2) 0.0229(7) Uani 1 1 d . .
H15 H 0.3310 0.5657 0.1478 0.027 Uiso 1 1 calc R U
C16 C 0.2749(4) 0.3879(3) 0.2027(2) 0.0199(7) Uani 1 1 d . .
H5A H 0.938(5) 0.214(4) 0.296(2) 0.037(11) Uiso 1 1 d . .
H10B H -0.162(6) -0.170(5) 0.515(3) 0.067(15) Uiso 1 1 d . .
H5B H 0.778(5) 0.239(4) 0.352(3) 0.052(12) Uiso 1 1 d . .
H10A H -0.233(5) -0.035(4) 0.481(3) 0.053(13) Uiso 1 1 d . .

loop_
_atom_site_aniso_label
_atom_site_aniso_U_11
_atom_site_aniso_U_22
_atom_site_aniso_U_33
_atom_site_aniso_U_23
_atom_site_aniso_U_13
_atom_site_aniso_U_12
Cu1 0.0180(2) 0.0139(2) 0.0245(2) -0.00590(16) -0.00163(15) -0.00025(14)
O1 0.0209(10) 0.0154(11) 0.0226(12) -0.0055(9) -0.0027(9) 0.0009(9)
O2 0.0292(12) 0.0162(11) 0.0253(12) -0.0090(10) -0.0073(9) 0.0050(9)
O3 0.0384(13) 0.0327(14) 0.0232(13) -0.0096(11) 0.0085(10) -0.0031(11)
O4 0.0339(13) 0.0295(13) 0.0264(13) -0.0102(11) -0.0089(10) 0.0041(10)
O5 0.0265(12) 0.0409(15) 0.0311(14) -0.0153(12) 0.0016(10) 0.0016(11)
O6 0.0417(14) 0.0203(13) 0.0449(16) -0.0079(12) -0.0114(12) 0.0081(11)
O7 0.083(2) 0.0390(17) 0.0278(15) -0.0041(13) -0.0166(14) 0.0195(15)
O8 0.0179(10) 0.0155(11) 0.0220(12) -0.0033(9) 0.0001(8) -0.0008(8)
O9 0.0332(12) 0.0187(12) 0.0318(13) -0.0091(10) -0.0044(10) 0.0010(10)
O10 0.0382(13) 0.0353(14) 0.0270(13) -0.0128(11) -0.0085(11) -0.0088(11)
O11 0.0611(17) 0.0296(14) 0.0233(14) -0.0016(11) -0.0029(12) -0.0021(12)
O12 0.0499(15) 0.0226(13) 0.0419(16) 0.0012(12) -0.0127(12) -0.0115(12)
O13 0.0400(14) 0.0314(13) 0.0340(14) -0.0118(11) -0.0092(11) -0.0105(11)
O14 0.0496(15) 0.0350(14) 0.0247(13) -0.0106(11) 0.0052(11) -0.0173(12)
N1 0.0212(13) 0.0206(14) 0.0263(15) -0.0113(12) 0.0010(11) 0.0008(11)
N2 0.0169(12) 0.0162(13) 0.0229(14) -0.0043(11) -0.0013(10) -0.0012(10)
N3 0.0186(13) 0.0192(14) 0.0290(15) -0.0086(12) -0.0006(11) -0.0020(11)
N4 0.0202(13) 0.0165(13) 0.0246(15) -0.0067(12) -0.0027(10) -0.0004(10)
N5 0.0195(14) 0.0211(15) 0.0302(17) -0.0091(13) -0.0024(12) -0.0041(12)
N6 0.0232(13) 0.0197(14) 0.0325(16) -0.0109(13) -0.0023(11) -0.0027(11)
N7 0.0189(13) 0.0172(13) 0.0264(15) -0.0062(12) 0.0003(11) -0.0015(11)
N8 0.0202(13) 0.0157(13) 0.0260(15) -0.0050(12) -0.0040(11) -0.0009(11)
N9 0.0193(12) 0.0139(13) 0.0252(15) -0.0065(11) -0.0032(11) 0.0013(10)
N10 0.0228(14) 0.0260(16) 0.0274(17) -0.0093(14) 0.0043(12) -0.0024(12)
N11 0.0192(13) 0.0228(15) 0.0249(15) -0.0103(12) -0.0020(11) -0.0012(11)
N12 0.0248(14) 0.0179(13) 0.0268(15) -0.0113(12) -0.0029(12) -0.0011(11)
N13 0.0337(16) 0.0188(15) 0.0349(18) -0.0060(14) -0.0062(13) -0.0004(12)
N14 0.0256(14) 0.0221(15) 0.0235(15) -0.0093(12) 0.0006(12) -0.0049(11)
N15 0.0309(15) 0.0164(14) 0.0278(16) -0.0086(12) -0.0040(12) -0.0028(12)
N16 0.0289(15) 0.0220(15) 0.0331(18) -0.0025(14) -0.0018(12) 0.0004(12)
C1 0.0212(15) 0.0148(15) 0.0255(18) -0.0033(14) 0.0013(13) 0.0028(12)
C2 0.0320(18) 0.0280(18) 0.032(2) -0.0167(16) 0.0015(15) -0.0053(15)
C3 0.0188(15) 0.0166(16) 0.0329(19) -0.0080(14) -0.0058(13) 0.0013(12)
C4 0.0328(18) 0.0300(19) 0.040(2) -0.0221(17) -0.0002(15) -0.0073(15)
C5 0.0168(14) 0.0150(15) 0.0252(17) -0.0077(13) -0.0007(12) -0.0044(12)
C6 0.0150(14) 0.0173(15) 0.0265(18) -0.0079(14) 0.0007(12) -0.0030(12)
C7 0.0244(16) 0.0227(17) 0.0230(18) -0.0060(14) -0.0005(13) -0.0072(13)
C8 0.0215(15) 0.0178(16) 0.0272(19) -0.0030(14) -0.0061(13) -0.0005(13)
C9 0.0196(15) 0.0168(16) 0.0296(19) -0.0075(14) -0.0008(13) -0.0014(12)
C10 0.0217(15) 0.0193(16) 0.0188(16) -0.0061(13) 0.0006(12) -0.0057(13)
C11 0.0131(14) 0.0182(16) 0.0260(17) -0.0085(14) 0.0009(12) 0.0025(12)
C12 0.0206(15) 0.0165(15) 0.0236(17) -0.0085(13) -0.0016(12) 0.0003(12)
C13 0.0212(15) 0.0239(17) 0.0229(18) -0.0088(14) -0.0030(13) 0.0016(13)
C14 0.0231(16) 0.0169(16) 0.0215(17) -0.0015(13) 0.0004(13) 0.0013(13)
C15 0.0213(15) 0.0173(16) 0.0301(19) -0.0098(14) -0.0014(13) 0.0003(13)
C16 0.0200(15) 0.0175(16) 0.0206(17) -0.0051(13) -0.0010(12) -0.0002(12)

loop_
_atom_type_symbol
_atom_type_description
_atom_type_scat_dispersion_real
_atom_type_scat_dispersion_imag
_atom_type_scat_source
C C 0.0033 0.0016 'International Tables Vol C Tables 4.2.6.8 and 6.1.1.4'
Cu Cu 0.3201 1.2651 'International Tables Vol C Tables 4.2.6.8 and 6.1.1.4'
N N 0.0061 0.0033 'International Tables Vol C Tables 4.2.6.8 and 6.1.1.4'
O O 0.0106 0.0060 'International Tables Vol C Tables 4.2.6.8 and 6.1.1.4'
H H 0.0000 0.0000 'International Tables Vol C Tables 4.2.6.8 and 6.1.1.4'

loop_
_geom_angle_atom_site_label_1
_geom_angle_atom_site_label_2
_geom_angle_atom_site_label_3
_geom_angle
O8 Cu1 O1 177.50(9)
O8 Cu1 N4 90.28(9)
O1 Cu1 N4 89.65(9)
O8 Cu1 N9 89.65(9)
O1 Cu1 N9 90.75(9)
N4 Cu1 N9 172.08(11)
O8 Cu1 O2 101.77(8)
O1 Cu1 O2 80.72(8)
N4 Cu1 O2 88.14(9)
N9 Cu1 O2 84.12(9)
C5 O1 Cu1 135.3(2)
N11 O2 Cu1 125.30(19)
C11 O8 Cu1 122.60(17)
N2 N1 C1 102.2(2)
N3 N2 N1 115.9(3)
N3 N2 N5 121.5(3)
N1 N2 N5 122.5(2)
N2 N3 N4 104.1(2)
N3 N4 C1 107.6(2)
N3 N4 Cu1 115.09(18)
C1 N4 Cu1 135.5(2)
N2 N5 H5A 105(3)
N2 N5 H5B 107(3)
H5A N5 H5B 110(3)
N7 N6 C3 101.7(2)
N8 N7 N6 115.9(2)
N8 N7 N10 123.7(3)
N6 N7 N10 120.3(3)
N7 N8 N9 103.6(2)
N8 N9 C3 107.9(2)
N8 N9 Cu1 118.6(2)
C3 N9 Cu1 133.6(2)
N7 N10 H10B 106(3)
N7 N10 H10A 108(3)
H10B N10 H10A 114(4)
O3 N11 O2 121.3(3)
O3 N11 C6 118.9(3)
O2 N11 C6 119.8(3)
O5 N12 O4 123.6(3)
O5 N12 C10 117.2(2)
O4 N12 C10 119.2(2)
O7 N13 O6 123.6(3)
O7 N13 C8 118.3(3)
O6 N13 C8 118.1(3)
O10 N14 O9 123.7(3)
O10 N14 C12 118.4(3)
O9 N14 C12 117.8(3)
O14 N15 O13 123.8(3)
O14 N15 C16 118.3(3)
O13 N15 C16 117.9(3)
O12 N16 O11 124.5(3)
O12 N16 C14 118.0(3)
O11 N16 C14 117.5(3)
N1 C1 N4 110.3(3)
N1 C1 C2 125.0(3)
N4 C1 C2 124.7(3)
C1 C2 H2A 109.5
C1 C2 H2B 109.5
H2A C2 H2B 109.5
C1 C2 H2C 109.5
H2A C2 H2C 109.5
H2B C2 H2C 109.5
N6 C3 N9 110.9(3)
N6 C3 C4 124.6(3)
N9 C3 C4 124.6(3)
C3 C4 H4A 109.5
C3 C4 H4B 109.5
H4A C4 H4B 109.5
C3 C4 H4C 109.5
H4A C4 H4C 109.5
H4B C4 H4C 109.5
O1 C5 C10 119.9(3)
O1 C5 C6 127.5(3)
C10 C5 C6 112.6(3)
C7 C6 C5 123.0(3)
C7 C6 N11 115.3(3)
C5 C6 N11 121.6(3)
C8 C7 C6 119.5(3)
C8 C7 H7 120.2
C6 C7 H7 120.2
C7 C8 C9 121.8(3)
C7 C8 N13 119.2(3)
C9 C8 N13 119.0(3)
C10 C9 C8 117.9(3)
C10 C9 H9 121.0
C8 C9 H9 121.0
C9 C10 C5 125.1(3)
C9 C10 N12 116.1(3)
C5 C10 N12 118.7(3)
O8 C11 C12 124.5(3)
O8 C11 C16 122.2(3)
C12 C11 C16 113.2(3)
C13 C12 C11 124.4(3)
C13 C12 N14 115.3(3)
C11 C12 N14 120.3(3)
C14 C13 C12 117.8(3)
C14 C13 H13 121.1
C12 C13 H13 121.1
C13 C14 C15 122.2(3)
C13 C14 N16 119.1(3)
C15 C14 N16 118.7(3)
C16 C15 C14 118.0(3)
C16 C15 H15 121.0
C14 C15 H15 121.0
C15 C16 C11 124.2(3)
C15 C16 N15 117.1(3)
C11 C16 N15 118.7(3)

loop_
_geom_bond_atom_site_label_1
_geom_bond_atom_site_label_2
_geom_bond_distance
Cu1 O8 1.932(2)
Cu1 O1 1.933(2)
Cu1 N4 2.002(2)
Cu1 N9 2.014(2)
Cu1 O2 2.335(2)
O1 C5 1.271(3)
O2 N11 1.239(3)
O3 N11 1.226(3)
O4 N12 1.233(3)
O5 N12 1.232(3)
O6 N13 1.225(3)
O7 N13 1.219(4)
O8 C11 1.304(3)
O9 N14 1.245(3)
O10 N14 1.218(3)
O11 N16 1.231(4)
O12 N16 1.226(4)
O13 N15 1.226(3)
O14 N15 1.225(3)
N1 N2 1.321(4)
N1 C1 1.334(4)
N2 N3 1.296(3)
N2 N5 1.384(4)
N3 N4 1.342(4)
N4 C1 1.350(4)
N5 H5A 0.82(4)
N5 H5B 0.93(4)
N6 N7 1.326(4)
N6 C3 1.332(4)
N7 N8 1.311(3)
N7 N10 1.396(4)
N8 N9 1.339(4)
N9 C3 1.350(4)
N10 H10B 0.88(5)
N10 H10A 0.86(5)
N11 C6 1.447(4)
N12 C10 1.462(4)
N13 C8 1.461(4)
N14 C12 1.468(4)
N15 C16 1.462(4)
N16 C14 1.466(4)
C1 C2 1.478(4)
C2 H2A 0.9800
C2 H2B 0.9800
C2 H2C 0.9800
C3 C4 1.479(5)
C4 H4A 0.9800
C4 H4B 0.9800
C4 H4C 0.9800
C5 C10 1.435(4)
C5 C6 1.440(4)
C6 C7 1.383(4)
C7 C8 1.373(4)
C7 H7 0.9500
C8 C9 1.385(4)
C9 C10 1.368(4)
C9 H9 0.9500
C11 C12 1.418(4)
C11 C16 1.418(4)
C12 C13 1.381(4)
C13 C14 1.376(4)
C13 H13 0.9500
C14 C15 1.382(4)
C15 C16 1.377(4)
C15 H15 0.9500

loop_
_geom_hbond_atom_site_label_D
_geom_hbond_atom_site_label_H
_geom_hbond_atom_site_label_A
_geom_hbond_distance_DH
_geom_hbond_distance_HA
_geom_hbond_distance_DA
_geom_hbond_angle_DHA
_geom_hbond_site_symmetry_A
C4 H4A O5 0.98 2.61 3.576(4) 168.8 1_455
C4 H4B O4 0.98 2.62 3.480(4) 145.9 .
C4 H4C O9 0.98 2.62 3.367(4) 133.3 .
C7 H7 O13 0.95 2.55 3.491(4) 171.5 2_656
C9 H9 N5 0.95 2.65 3.460(4) 143.5 1_545
C13 H13 O5 0.95 2.42 3.368(4) 175.8 2_655
C15 H15 O4 0.95 2.60 3.448(4) 149.0 1_565
N5 H5A O8 0.82(4) 2.12(4) 2.899(4) 159(3) 1_655
N10 H10B O6 0.88(5) 2.44(5) 3.110(4) 133(4) 2_646
N10 H10B O14 0.88(5) 2.42(5) 3.205(4) 149(4) 2_556
N5 H5B O3 0.93(4) 2.17(4) 3.071(4) 162(4) 2_656
N5 H5B O6 0.93(4) 2.64(4) 3.248(4) 124(3) 1_565
N10 H10A O2 0.86(5) 2.46(4) 3.111(4) 133(3) 2_556
N10 H10A O3 0.86(5) 2.55(5) 3.364(4) 157(4) 2_556
C4 H4A O5 0.98 2.61 3.576(4) 168.8 1_455
C4 H4B O4 0.98 2.62 3.480(4) 145.9 .
C4 H4C O9 0.98 2.62 3.367(4) 133.3 .
C7 H7 O13 0.95 2.55 3.491(4) 171.5 2_656
C9 H9 N5 0.95 2.65 3.460(4) 143.5 1_545
C13 H13 O5 0.95 2.42 3.368(4) 175.8 2_655
C15 H15 O4 0.95 2.60 3.448(4) 149.0 1_565
N5 H5A O8 0.82(4) 2.12(4) 2.899(4) 159(3) 1_655
N10 H10B O6 0.88(5) 2.44(5) 3.110(4) 133(4) 2_646
N10 H10B O14 0.88(5) 2.42(5) 3.205(4) 149(4) 2_556
N5 H5B O3 0.93(4) 2.17(4) 3.071(4) 162(4) 2_656
N5 H5B O6 0.93(4) 2.64(4) 3.248(4) 124(3) 1_565
N10 H10A O2 0.86(5) 2.46(4) 3.111(4) 133(3) 2_556
N10 H10A O3 0.86(5) 2.55(5) 3.364(4) 157(4) 2_556

loop_
_geom_torsion_atom_site_label_1
_geom_torsion_atom_site_label_2
_geom_torsion_atom_site_label_3
_geom_torsion_atom_site_label_4
_geom_torsion
C1 N1 N2 N3 0.0(3)
C1 N1 N2 N5 -175.1(3)
N1 N2 N3 N4 0.4(3)
N5 N2 N3 N4 175.7(2)
N2 N3 N4 C1 -0.7(3)
N2 N3 N4 Cu1 166.36(17)
C3 N6 N7 N8 0.3(3)
C3 N6 N7 N10 -176.9(3)
N6 N7 N8 N9 0.4(3)
N10 N7 N8 N9 177.5(3)
N7 N8 N9 C3 -0.9(3)
N7 N8 N9 Cu1 179.05(17)
Cu1 O2 N11 O3 -142.7(2)
Cu1 O2 N11 C6 39.4(3)
N2 N1 C1 N4 -0.5(3)
N2 N1 C1 C2 179.1(3)
N3 N4 C1 N1 0.8(3)
Cu1 N4 C1 N1 -162.4(2)
N3 N4 C1 C2 -178.8(3)
Cu1 N4 C1 C2 18.0(5)
N7 N6 C3 N9 -0.9(3)
N7 N6 C3 C4 177.4(3)
N8 N9 C3 N6 1.2(3)
Cu1 N9 C3 N6 -178.8(2)
N8 N9 C3 C4 -177.1(3)
Cu1 N9 C3 C4 2.9(5)
Cu1 O1 C5 C10 -178.90(19)
Cu1 O1 C5 C6 0.1(5)
O1 C5 C6 C7 -178.7(3)
C10 C5 C6 C7 0.3(4)
O1 C5 C6 N11 -2.1(5)
C10 C5 C6 N11 176.9(2)
O3 N11 C6 C7 -21.3(4)
O2 N11 C6 C7 156.6(3)
O3 N11 C6 C5 161.9(3)
O2 N11 C6 C5 -20.2(4)
C5 C6 C7 C8 0.5(4)
N11 C6 C7 C8 -176.3(3)
C6 C7 C8 C9 0.5(5)
C6 C7 C8 N13 -179.4(3)
O7 N13 C8 C7 -6.2(4)
O6 N13 C8 C7 171.9(3)
O7 N13 C8 C9 173.9(3)
O6 N13 C8 C9 -8.0(4)
C7 C8 C9 C10 -2.3(5)
N13 C8 C9 C10 177.5(3)
C8 C9 C10 C5 3.3(5)
C8 C9 C10 N12 -179.8(3)
O1 C5 C10 C9 176.8(3)
C6 C5 C10 C9 -2.3(4)
O1 C5 C10 N12 0.1(4)
C6 C5 C10 N12 -179.1(2)
O5 N12 C10 C9 -40.1(4)
O4 N12 C10 C9 138.7(3)
O5 N12 C10 C5 136.9(3)
O4 N12 C10 C5 -44.2(4)
Cu1 O8 C11 C12 60.6(3)
Cu1 O8 C11 C16 -119.9(3)
O8 C11 C12 C13 175.7(3)
C16 C11 C12 C13 -3.8(4)
O8 C11 C12 N14 -4.5(4)
C16 C11 C12 N14 176.0(2)
O10 N14 C12 C13 -35.7(4)
O9 N14 C12 C13 142.1(3)
O10 N14 C12 C11 144.5(3)
O9 N14 C12 C11 -37.7(4)
C11 C12 C13 C14 4.9(4)
N14 C12 C13 C14 -174.9(3)
C12 C13 C14 C15 -1.9(4)
C12 C13 C14 N16 175.4(2)
O12 N16 C14 C13 179.5(3)
O11 N16 C14 C13 -3.1(4)
O12 N16 C14 C15 -3.1(4)
O11 N16 C14 C15 174.3(3)
C13 C14 C15 C16 -1.9(4)
N16 C14 C15 C16 -179.2(3)
C14 C15 C16 C11 3.0(4)
C14 C15 C16 N15 -179.4(3)
O8 C11 C16 C15 -179.8(3)
C12 C11 C16 C15 -0.3(4)
O8 C11 C16 N15 2.6(4)
C12 C11 C16 N15 -177.9(2)
O14 N15 C16 C15 139.8(3)
O13 N15 C16 C15 -40.0(4)
O14 N15 C16 C11 -42.4(4)
O13 N15 C16 C11 137.8(3)
